data_7035106
loop_
_publ_author_name
'Bryant, Macguire R.'
'Burrows, Andrew D.'
'Fitchett, Christopher M.'
'Hawes, Chris S.'
'Hunter, Sally O.'
'Keenan, Luke L.'
'Kelly, David J.'
'Kruger, Paul E.'
'Mahon, Mary F.'
'Richardson, Christopher'

_publ_section_title
;
 The synthesis and characterisation of coordination and hydrogen-bonded
 networks based on 4-(3,5-dimethyl-1H-pyrazol-4-yl)benzoic acid.
;
_journal_issue 19
_journal_name_full 'Dalton transactions (Cambridge, England : 2003)'
_journal_page_first 9269
_journal_page_last 9280
_journal_paper_doi 10.1039/c5dt00011d
_journal_volume 44
_journal_year 2015
_chemical_formula_moiety '4(C12 H11 N2 O2 Zn0.5), 0.5(H2 O), 2(C H4 O)'
_chemical_formula_sum 'C50 H53 N8 O10.5 Zn2'
_chemical_formula_weight 1064.74
_chemical_properties_physical 'Loses solvent immediately'
_space_group_crystal_system orthorhombic
_space_group_IT_number 43
_space_group_name_Hall 'F 2 -2d'
_space_group_name_H-M_alt 'F d d 2'
_symmetry_Int_Tables_number 43
_symmetry_space_group_name_Hall 'F 2 -2d'
_symmetry_space_group_name_H-M 'F d d 2'
_atom_sites_solution_hydrogens mixed
_atom_sites_solution_primary direct
_audit_creation_date 2014-12-29
_audit_creation_method
;
Olex2 1.2
(compiled 2014.08.28 svn.r2986 for OlexSys, GUI svn.r4874)
;
_audit_update_record
;
2015-03-12 deposited with the CCDC.
2015-04-17 downloaded from the CCDC.
;
_cell_angle_alpha 90
_cell_angle_beta 90
_cell_angle_gamma 90
_cell_formula_units_Z 16
_cell_length_a 22.3458(7)
_cell_length_b 29.7691(11)
_cell_length_c 33.3734(11)
_cell_measurement_reflns_used 6228
_cell_measurement_temperature 100.00(10)
_cell_measurement_theta_max 73.1560
_cell_measurement_theta_min 3.8910
_cell_volume 22200.5(13)
_computing_cell_refinement
;
CrysAlisPro, Agilent Technologies,
Version 1.171.36.28 (release 01-02-2013 CrysAlis171 .NET)
(compiled Feb  1 2013,16:14:44)
;
_computing_data_collection
;
CrysAlisPro, Agilent Technologies,
Version 1.171.36.28 (release 01-02-2013 CrysAlis171 .NET)
(compiled Feb  1 2013,16:14:44)
;
_computing_data_reduction
;
CrysAlisPro, Agilent Technologies,
Version 1.171.36.28 (release 01-02-2013 CrysAlis171 .NET)
(compiled Feb  1 2013,16:14:44)
;
_computing_molecular_graphics 'Olex2 (Dolomanov et al., 2009)'
_computing_publication_material 'Olex2 (Dolomanov et al., 2009)'
_computing_structure_refinement 'ShelXL (Sheldrick, 2008)'
_computing_structure_solution 'ShelXS (Sheldrick, 2008)'
_diffrn_ambient_temperature 100.00(10)
_diffrn_detector_area_resol_mean 10.6501
_diffrn_measured_fraction_theta_full 0.997
_diffrn_measured_fraction_theta_max 0.976
_diffrn_measurement_details
;
  1 omega  -79.00  -42.00   1.0000   10.0000
omega____ theta____ kappa____ phi______ frames
    -      -39.7813  125.0000    0.0000 37

  2 omega  -53.00   -3.00   1.0000   10.0000
omega____ theta____ kappa____ phi______ frames
    -      -39.7813  125.0000   60.0000 50

  3 omega -126.00  -92.00   1.0000   40.0000
omega____ theta____ kappa____ phi______ frames
    -      -61.5000 -125.0000 -180.0000 34

  4 omega -122.00  -75.00   1.0000   40.0000
omega____ theta____ kappa____ phi______ frames
    -      -61.5000 -125.0000   90.0000 47

  5 omega   50.00   98.00   1.0000   40.0000
omega____ theta____ kappa____ phi______ frames
    -      107.7801  -45.0000  150.0000 48

  6 omega   42.00   88.00   1.0000   40.0000
omega____ theta____ kappa____ phi______ frames
    -      107.7801  -45.0000 -120.0000 46

  7 omega   32.00   85.00   1.0000   40.0000
omega____ theta____ kappa____ phi______ frames
    -      107.7801  -30.0000  -30.0000 53

  8 omega   61.00   99.00   1.0000   40.0000
omega____ theta____ kappa____ phi______ frames
    -      107.7801  -45.0000   90.0000 38

  9 omega   78.00  155.00   1.0000   40.0000
omega____ theta____ kappa____ phi______ frames
    -      107.7801   61.0000   90.0000 77

 10 omega -114.00  -10.00   1.0000   10.0000
omega____ theta____ kappa____ phi______ frames
    -      -39.7813  -57.0000 -180.0000 104

 11 omega   77.00  104.00   1.0000   40.0000
omega____ theta____ kappa____ phi______ frames
    -      107.7801   61.0000  -90.0000 27
;
_diffrn_measurement_device_type 'SuperNova, Dual, Cu at zero, Atlas'
_diffrn_measurement_method '\w scans'
_diffrn_orient_matrix_UB_11 0.0202062000
_diffrn_orient_matrix_UB_12 -0.0086272000
_diffrn_orient_matrix_UB_13 0.0434484000
_diffrn_orient_matrix_UB_21 -0.0394400000
_diffrn_orient_matrix_UB_22 -0.0424070000
_diffrn_orient_matrix_UB_23 0.0015125000
_diffrn_orient_matrix_UB_31 0.0527736000
_diffrn_orient_matrix_UB_32 -0.0284155000
_diffrn_orient_matrix_UB_33 -0.0155250000
_diffrn_radiation_monochromator mirror
_diffrn_radiation_probe x-ray
_diffrn_radiation_type CuK\a
_diffrn_radiation_wavelength 1.54184
_diffrn_reflns_av_R_equivalents 0.0357
_diffrn_reflns_av_unetI/netI 0.0441
_diffrn_reflns_Laue_measured_fraction_full 0.997
_diffrn_reflns_Laue_measured_fraction_max 0.976
_diffrn_reflns_limit_h_max 27
_diffrn_reflns_limit_h_min -25
_diffrn_reflns_limit_k_max 37
_diffrn_reflns_limit_k_min -33
_diffrn_reflns_limit_l_max 37
_diffrn_reflns_limit_l_min -41
_diffrn_reflns_number 17046
_diffrn_reflns_point_group_measured_fraction_full 0.803
_diffrn_reflns_point_group_measured_fraction_max 0.770
_diffrn_reflns_theta_full 67.684
_diffrn_reflns_theta_max 73.789
_diffrn_reflns_theta_min 2.805
_diffrn_source 'SuperNova (Cu) X-ray Source'
_exptl_absorpt_coefficient_mu 1.563
_exptl_absorpt_correction_T_max 1.00000
_exptl_absorpt_correction_T_min 0.77309
_exptl_absorpt_correction_type multi-scan
_exptl_absorpt_process_details
;
CrysAlisPro, Agilent Technologies,
Version 1.171.36.28 (release 01-02-2013 CrysAlis171 .NET)
(compiled Feb  1 2013,16:14:44)
Empirical absorption correction using spherical harmonics,
 implemented in SCALE3 ABSPACK scaling algorithm.
;
_exptl_crystal_colour colourless
_exptl_crystal_colour_primary colourless
_exptl_crystal_density_diffrn 1.274
_exptl_crystal_density_method 'not measured'
_exptl_crystal_description block
_exptl_crystal_F_000 8848
_exptl_crystal_size_max 0.31
_exptl_crystal_size_mid 0.25
_exptl_crystal_size_min 0.24
_refine_diff_density_max 1.586
_refine_diff_density_min -1.120
_refine_diff_density_rms 0.142
_refine_ls_abs_structure_details
;
 Flack x determined using 2607 quotients [(I+)-(I-)]/[(I+)+(I-)]
 (Parsons, Flack and Wagner, Acta Cryst. B69 (2013) 249-259).
;
_refine_ls_abs_structure_Flack 0.01(2)
_refine_ls_extinction_method none
_refine_ls_goodness_of_fit_ref 1.039
_refine_ls_hydrogen_treatment constr
_refine_ls_matrix_type full
_refine_ls_number_parameters 685
_refine_ls_number_reflns 8656
_refine_ls_number_restraints 1
_refine_ls_restrained_S_all 1.039
_refine_ls_R_factor_all 0.0824
_refine_ls_R_factor_gt 0.0763
_refine_ls_shift/su_max 0.000
_refine_ls_shift/su_mean 0.000
_refine_ls_structure_factor_coef Fsqd
_refine_ls_weighting_details 'w=1/[\s^2^(Fo^2^)+(0.1647P)^2^+137.7684P] where P=(Fo^2^+2Fc^2^)/3'
_refine_ls_weighting_scheme calc
_refine_ls_wR_factor_gt 0.2192
_refine_ls_wR_factor_ref 0.2287
_reflns_Friedel_coverage 0.550
_reflns_Friedel_fraction_full 0.602
_reflns_Friedel_fraction_max 0.557
_reflns_number_gt 7876
_reflns_number_total 8656
_reflns_threshold_expression 'I > 2\s(I)'
_cod_data_source_file c5dt00011d2.cif
_cod_data_source_block 55cry100
_cod_depositor_comments 'Adding full bibliography for 7035103--7035111.cif.'
_cod_original_formula_sum 'C50 H53 N8 O10.50 Zn2'
_cod_database_code 7035106
_shelxl_version_number 2014-3
_shelx_space_group_comment
;
The symmetry employed for this shelxl refinement is uniquely defined
by the following loop, which should always be used as a source of
symmetry information in preference to the above space-group names.
They are only intended as comments.
;
_reflns_odcompleteness_completeness 97.48
_reflns_odcompleteness_iscentric 1
_reflns_odcompleteness_theta 73.63
_olex2_refinement_description
;
1. Fixed Uiso
 At 1.2 times of:
  All C(H) groups, All N(H) groups
 At 1.5 times of:
  All C(H,H,H) groups, All O(H) groups, All O(H,H) groups
2. Others
 Fixed Sof: O18(0.5) H18A(0.5) H18B(0.5) O17(0.5) H17(0.5) C16(0.5) H16A(0.5)
 H16B(0.5) H16C(0.5) O15(0.5) H15(0.5) C14(0.5) H14A(0.5) H14B(0.5) H14C(0.5)
 O11(0.5) H11(0.5) C10(0.5) H10A(0.5) H10B(0.5) H10C(0.5) O13(0.5) H13(0.5)
 C12(0.5) H12A(0.5) H12B(0.5) H12C(0.5)
3.a Riding coordinates:
 O17(H17), C16(H16A,H16B,H16C), C14(H14A,H14B,H14C), C10(H10A,H10B,H10C),
 C12(H12A,H12B,H12C)
3.b Free rotating group:
 O18(H18A,H18B)
3.c Aromatic/amide H refined with riding coordinates:
 N1C(H1C), C2C(H2C), C3C(H3C), C5C(H5C), C6C(H6C), N1D(H1D), C2D(H2D),
 C3D(H3D), C5D(H5D), C6D(H6D), N1A(H1A), N1B(H1B), C2A(H2A), C2B(H2B), C3A(H3A),
  C3B(H3B), C5A(H5A), C5B(H5B), C6A(H6A), C6B(H6B)
3.d Tetrahedral OH refined with riding coordinates:
 O15(H15), O11(H11), O13(H13)
3.e Idealised Me refined as rotating group:
 C31C(H31G,H31H,H31I), C51C(H51G,H51H,H51I), C31D(H31J,H31K,H31L), C51D(H51J,
 H51K,H51L), C31A(H31A,H31B,H31C), C31B(H31D,H31E,H31F), C51A(H51A,H51B,H51C),
 C51B(H51D,H51E,H51F)
;
_olex2_submission_special_instructions 'No special instructions were received'

loop_
_space_group_symop_operation_xyz
'x, y, z'
'-x, -y, z'
'-x+1/4, y+1/4, z+1/4'
'x+1/4, -y+1/4, z+1/4'
'x, y+1/2, z+1/2'
'-x, -y+1/2, z+1/2'
'-x+1/4, y+3/4, z+3/4'
'x+1/4, -y+3/4, z+3/4'
'x+1/2, y, z+1/2'
'-x+1/2, -y, z+1/2'
'-x+3/4, y+1/4, z+3/4'
'x+3/4, -y+1/4, z+3/4'
'x+1/2, y+1/2, z'
'-x+1/2, -y+1/2, z'
'-x+3/4, y+3/4, z+1/4'
'x+3/4, -y+3/4, z+1/4'

loop_
_atom_site_label
_atom_site_type_symbol
_atom_site_fract_x
_atom_site_fract_y
_atom_site_fract_z
_atom_site_U_iso_or_equiv
_atom_site_adp_type
_atom_site_occupancy
_atom_site_site_symmetry_order
_atom_site_calc_flag
_atom_site_refinement_flags_posn
_atom_site_refinement_flags_adp
_atom_site_refinement_flags_occupancy
Zn1 Zn 1.0000 0.5000 0.38346(5) 0.0304(4) Uani 1 2 d S T P
O1C O 0.8571(3) 0.3223(2) 0.6375(2) 0.0490(16) Uani 1 1 d . . .
O2C O 0.7902(3) 0.2909(2) 0.59717(19) 0.0393(14) Uani 1 1 d . . .
N1C N 0.9015(3) 0.5025(2) 0.4404(2) 0.0359(16) Uani 1 1 d . . .
H1C H 0.8953 0.5292 0.4317 0.043 Uiso 1 1 calc R . .
N2C N 0.9407(3) 0.4728(3) 0.4233(2) 0.0371(16) Uani 1 1 d . . .
C1C C 0.8508(4) 0.3491(3) 0.5709(3) 0.0336(17) Uani 1 1 d . . .
C2C C 0.8350(4) 0.3398(3) 0.5317(3) 0.0408(19) Uani 1 1 d . . .
H2C H 0.8134 0.3140 0.5256 0.049 Uiso 1 1 calc R . .
C3'C C 0.9389(4) 0.4362(3) 0.4464(3) 0.0362(18) Uani 1 1 d . . .
C3C C 0.8518(4) 0.3697(3) 0.5011(3) 0.043(2) Uani 1 1 d . . .
H3C H 0.8423 0.3629 0.4747 0.051 Uiso 1 1 calc R . .
C4'C C 0.8981(4) 0.4414(3) 0.4771(3) 0.0334(17) Uani 1 1 d . . .
C4C C 0.8824(4) 0.4092(3) 0.5097(3) 0.0355(18) Uani 1 1 d . . .
C5'C C 0.8744(4) 0.4850(3) 0.4719(3) 0.0401(19) Uani 1 1 d . . .
C5C C 0.8978(4) 0.4181(3) 0.5494(3) 0.0384(19) Uani 1 1 d . . .
H5C H 0.9180 0.4445 0.5558 0.046 Uiso 1 1 calc R . .
C6C C 0.8833(4) 0.3881(3) 0.5790(3) 0.0404(19) Uani 1 1 d . . .
H6C H 0.8954 0.3938 0.6052 0.049 Uiso 1 1 calc R . .
C7C C 0.8322(4) 0.3185(3) 0.6050(3) 0.0381(19) Uani 1 1 d . . .
C31C C 0.9781(4) 0.3965(3) 0.4382(3) 0.043(2) Uani 1 1 d . . .
H31G H 0.9784 0.3905 0.4099 0.065 Uiso 1 1 calc GR . .
H31H H 0.9628 0.3708 0.4522 0.065 Uiso 1 1 calc GR . .
H31I H 1.0180 0.4028 0.4471 0.065 Uiso 1 1 calc GR . .
C51C C 0.8282(5) 0.5101(4) 0.4953(3) 0.046(2) Uani 1 1 d . . .
H51G H 0.8472 0.5330 0.5109 0.069 Uiso 1 1 calc GR . .
H51H H 0.8075 0.4897 0.5127 0.069 Uiso 1 1 calc GR . .
H51I H 0.8002 0.5237 0.4771 0.069 Uiso 1 1 calc GR . .
Zn2 Zn 0.5000 0.5000 0.50050(5) 0.0316(4) Uani 1 2 d S T P
O1D O 0.2939(3) 0.7088(3) 0.2853(2) 0.0481(17) Uani 1 1 d . . .
O2D O 0.3852(3) 0.7385(3) 0.2903(2) 0.0492(17) Uani 1 1 d . . .
N1D N 0.3862(3) 0.5400(3) 0.4779(2) 0.0385(16) Uani 1 1 d . . .
H1D H 0.3701 0.5253 0.4973 0.046 Uiso 1 1 calc R . .
N2D N 0.4449(3) 0.5369(2) 0.4679(2) 0.0325(15) Uani 1 1 d . . .
C1D C 0.3604(4) 0.6771(3) 0.3319(3) 0.0332(17) Uani 1 1 d . . .
C2D C 0.3243(4) 0.6400(3) 0.3380(3) 0.044(2) Uani 1 1 d . . .
H2D H 0.2916 0.6352 0.3214 0.053 Uiso 1 1 calc R . .
C3'D C 0.4523(4) 0.5648(3) 0.4371(3) 0.0356(17) Uani 1 1 d . . .
C3D C 0.3364(4) 0.6099(4) 0.3686(3) 0.045(2) Uani 1 1 d . . .
H3D H 0.3114 0.5853 0.3725 0.054 Uiso 1 1 calc R . .
C4'D C 0.3981(4) 0.5850(3) 0.4265(3) 0.0376(19) Uani 1 1 d . . .
C4D C 0.3857(4) 0.6163(3) 0.3936(3) 0.0343(17) Uani 1 1 d . . .
C5'D C 0.3562(4) 0.5685(3) 0.4544(3) 0.0394(19) Uani 1 1 d . . .
C5D C 0.4224(4) 0.6527(3) 0.3862(3) 0.0369(18) Uani 1 1 d . . .
H5D H 0.4558 0.6572 0.4023 0.044 Uiso 1 1 calc R . .
C6D C 0.4109(4) 0.6824(3) 0.3557(3) 0.0371(18) Uani 1 1 d . . .
H6D H 0.4370 0.7061 0.3509 0.044 Uiso 1 1 calc R . .
C7D C 0.3463(4) 0.7111(3) 0.3003(3) 0.0367(18) Uani 1 1 d . . .
C31D C 0.5123(4) 0.5703(4) 0.4176(3) 0.051(3) Uani 1 1 d . . .
H31J H 0.5173 0.6009 0.4093 0.076 Uiso 1 1 calc GR . .
H31K H 0.5149 0.5508 0.3948 0.076 Uiso 1 1 calc GR . .
H31L H 0.5432 0.5626 0.4365 0.076 Uiso 1 1 calc GR . .
C51D C 0.2919(4) 0.5793(4) 0.4604(4) 0.057(3) Uani 1 1 d . . .
H51J H 0.2680 0.5607 0.4432 0.086 Uiso 1 1 calc GR . .
H51K H 0.2850 0.6103 0.4541 0.086 Uiso 1 1 calc GR . .
H51L H 0.2811 0.5737 0.4878 0.086 Uiso 1 1 calc GR . .
Zn3 Zn 0.75206(5) 0.50489(4) 0.68707(3) 0.0315(3) Uani 1 1 d . . .
O1A O 0.9496(3) 0.2900(2) 0.90002(18) 0.0359(13) Uani 1 1 d . . .
O1B O 0.6244(3) 0.2651(3) 0.4815(2) 0.0501(17) Uani 1 1 d . . .
O2A O 0.8674(3) 0.2488(2) 0.8861(2) 0.0467(17) Uani 1 1 d . . .
O2B O 0.5349(3) 0.2982(2) 0.47273(19) 0.0391(14) Uani 1 1 d . . .
N1A N 0.8546(4) 0.4467(3) 0.6987(3) 0.0471(19) Uani 1 1 d . . .
H1A H 0.8679 0.4567 0.6762 0.056 Uiso 1 1 calc R . .
N1B N 0.6351(3) 0.4676(3) 0.6657(2) 0.0390(16) Uani 1 1 d . . .
H1B H 0.6203 0.4809 0.6863 0.047 Uiso 1 1 calc R . .
N2A N 0.8043(3) 0.4617(3) 0.7167(2) 0.0376(16) Uani 1 1 d . . .
N2B N 0.6938(3) 0.4708(3) 0.6539(2) 0.0367(16) Uani 1 1 d . . .
C1A C 0.8861(4) 0.3148(3) 0.8487(3) 0.0358(18) Uani 1 1 d . . .
C1B C 0.6018(4) 0.3308(3) 0.5188(3) 0.0346(18) Uani 1 1 d . . .
C2A C 0.9289(4) 0.3459(3) 0.8353(3) 0.0388(19) Uani 1 1 d . . .
H2A H 0.9668 0.3461 0.8468 0.047 Uiso 1 1 calc R . .
C2B C 0.5654(4) 0.3672(3) 0.5263(3) 0.0369(18) Uani 1 1 d . . .
H2B H 0.5308 0.3706 0.5111 0.044 Uiso 1 1 calc R . .
C3'A C 0.7983(4) 0.4373(3) 0.7503(3) 0.0374(19) Uani 1 1 d . . .
C3'B C 0.6988(4) 0.4454(3) 0.6214(3) 0.041(2) Uani 1 1 d . . .
C3A C 0.9155(4) 0.3761(3) 0.8054(3) 0.042(2) Uani 1 1 d . . .
H3A H 0.9439 0.3971 0.7976 0.050 Uiso 1 1 calc R . .
C3B C 0.5782(4) 0.3986(3) 0.5552(3) 0.0360(18) Uani 1 1 d . . .
H3B H 0.5526 0.4228 0.5591 0.043 Uiso 1 1 calc R . .
C4'A C 0.8455(4) 0.4075(3) 0.7532(3) 0.043(2) Uani 1 1 d . . .
C4'B C 0.6423(4) 0.4253(3) 0.6111(3) 0.0390(19) Uani 1 1 d . . .
C4A C 0.8597(4) 0.3755(3) 0.7866(3) 0.0382(19) Uani 1 1 d . . .
C4B C 0.6304(4) 0.3941(3) 0.5793(3) 0.0382(19) Uani 1 1 d . . .
C5'A C 0.8812(4) 0.4144(4) 0.7199(3) 0.046(2) Uani 1 1 d . . .
C5'B C 0.6035(4) 0.4409(3) 0.6410(3) 0.0404(19) Uani 1 1 d . . .
C5A C 0.8173(4) 0.3444(4) 0.7996(3) 0.045(2) Uani 1 1 d . . .
H5A H 0.7798 0.3436 0.7875 0.054 Uiso 1 1 calc R . .
C5B C 0.6677(5) 0.3579(4) 0.5714(3) 0.047(2) Uani 1 1 d . . .
H5B H 0.7027 0.3548 0.5862 0.057 Uiso 1 1 calc R . .
C6A C 0.8305(4) 0.3147(3) 0.8303(3) 0.041(2) Uani 1 1 d . . .
H6A H 0.8015 0.2944 0.8388 0.050 Uiso 1 1 calc R . .
C6B C 0.6547(4) 0.3260(3) 0.5422(3) 0.044(2) Uani 1 1 d . . .
H6B H 0.6803 0.3018 0.5380 0.053 Uiso 1 1 calc R . .
C7A C 0.9011(4) 0.2821(3) 0.8806(3) 0.0362(18) Uani 1 1 d . . .
C7B C 0.5865(4) 0.2956(3) 0.4888(3) 0.0393(19) Uani 1 1 d . . .
C31A C 0.7466(4) 0.4440(4) 0.7781(3) 0.043(2) Uani 1 1 d . . .
H31A H 0.7612 0.4527 0.8040 0.064 Uiso 1 1 calc GR . .
H31B H 0.7245 0.4165 0.7804 0.064 Uiso 1 1 calc GR . .
H31C H 0.7210 0.4672 0.7678 0.064 Uiso 1 1 calc GR . .
C31B C 0.7557(5) 0.4433(5) 0.5992(4) 0.059(3) Uani 1 1 d . . .
H31D H 0.7827 0.4233 0.6126 0.089 Uiso 1 1 calc GR . .
H31E H 0.7731 0.4728 0.5979 0.089 Uiso 1 1 calc GR . .
H31F H 0.7483 0.4326 0.5725 0.089 Uiso 1 1 calc GR . .
C51A C 0.9371(5) 0.3913(5) 0.7049(4) 0.061(3) Uani 1 1 d . . .
H51A H 0.9684 0.4131 0.7014 0.091 Uiso 1 1 calc GR . .
H51B H 0.9289 0.3771 0.6797 0.091 Uiso 1 1 calc GR . .
H51C H 0.9496 0.3691 0.7240 0.091 Uiso 1 1 calc GR . .
C51B C 0.5390(5) 0.4321(4) 0.6479(4) 0.055(3) Uani 1 1 d . . .
H51D H 0.5159 0.4457 0.6269 0.083 Uiso 1 1 calc GR . .
H51E H 0.5273 0.4447 0.6732 0.083 Uiso 1 1 calc GR . .
H51F H 0.5320 0.4003 0.6481 0.083 Uiso 1 1 calc GR . .
O18 O 0.7073(8) 0.5761(7) 0.4976(6) 0.071(5) Uani 0.5 1 d . . .
H18A H 0.6784 0.5903 0.4869 0.106 Uiso 0.5 1 d G . .
H18B H 0.7101 0.5503 0.4870 0.106 Uiso 0.5 1 d G . .
O17 O 0.3431(18) 0.5109(13) 0.3140(10) 0.150(13) Uani 0.5 1 d . . .
H17 H 0.3276 0.5337 0.3231 0.225 Uiso 0.5 1 d R . .
C16 C 0.4081(13) 0.5019(7) 0.3353(9) 0.063(7) Uani 0.5 1 d . . .
H16A H 0.4384 0.5182 0.3211 0.095 Uiso 0.5 1 d R . .
H16B H 0.4173 0.4704 0.3348 0.095 Uiso 0.5 1 d R . .
H16C H 0.4066 0.5120 0.3626 0.095 Uiso 0.5 1 d R . .
O15 O 0.2528(11) 0.5156(8) 0.3775(10) 0.141(16) Uani 0.5 1 d . . .
H15 H 0.2499 0.4904 0.3871 0.212 Uiso 0.5 1 calc R . .
C14 C 0.1963(7) 0.5301(6) 0.3641(5) 0.038(4) Uani 0.5 1 d . . .
H14A H 0.1817 0.5105 0.3434 0.057 Uiso 0.5 1 d R . .
H14B H 0.1994 0.5601 0.3538 0.057 Uiso 0.5 1 d R . .
H14C H 0.1693 0.5297 0.3864 0.057 Uiso 0.5 1 d R . .
O11 O 0.6683(13) 0.6616(10) 0.5097(12) 0.136(12) Uani 0.5 1 d . . .
H11 H 0.6686 0.6355 0.5177 0.204 Uiso 0.5 1 calc R . .
C10 C 0.6185(12) 0.6697(12) 0.4922(9) 0.078(8) Uani 0.5 1 d . . .
H10A H 0.6154 0.6522 0.4681 0.118 Uiso 0.5 1 d R . .
H10B H 0.6162 0.7010 0.4857 0.118 Uiso 0.5 1 d R . .
H10C H 0.5864 0.6619 0.5100 0.118 Uiso 0.5 1 d R . .
O13 O 0.7096(16) 0.5548(8) 0.4180(8) 0.117(10) Uani 0.5 1 d . . .
H13 H 0.7008 0.5622 0.4409 0.175 Uiso 0.5 1 calc R . .
C12 C 0.7000(17) 0.5897(10) 0.3928(8) 0.083(9) Uani 0.5 1 d . . .
H12A H 0.6709 0.5811 0.3731 0.124 Uiso 0.5 1 d R . .
H12B H 0.7370 0.5970 0.3797 0.124 Uiso 0.5 1 d R . .
H12C H 0.6858 0.6155 0.4072 0.124 Uiso 0.5 1 d R . .

loop_
_atom_site_aniso_label
_atom_site_aniso_U_11
_atom_site_aniso_U_22
_atom_site_aniso_U_33
_atom_site_aniso_U_23
_atom_site_aniso_U_13
_atom_site_aniso_U_12
Zn1 0.0338(8) 0.0338(8) 0.0237(8) 0.000 0.000 0.0004(6)
O1C 0.060(4) 0.050(4) 0.038(4) 0.017(3) -0.002(3) -0.006(3)
O2C 0.045(3) 0.042(3) 0.031(3) 0.011(3) 0.004(3) -0.002(3)
N1C 0.040(4) 0.040(4) 0.028(4) 0.005(3) 0.000(3) 0.006(3)
N2C 0.043(4) 0.040(4) 0.028(4) 0.004(3) -0.002(3) 0.000(3)
C1C 0.033(4) 0.038(4) 0.030(4) 0.005(4) 0.002(3) 0.004(3)
C2C 0.047(5) 0.041(5) 0.035(5) -0.001(4) -0.004(4) -0.006(4)
C3'C 0.034(4) 0.040(4) 0.034(4) 0.000(4) -0.001(4) 0.001(3)
C3C 0.051(5) 0.046(5) 0.032(5) -0.003(4) -0.001(4) -0.004(4)
C4'C 0.039(4) 0.036(4) 0.025(4) -0.001(3) 0.000(3) 0.000(3)
C4C 0.036(4) 0.041(4) 0.030(4) -0.005(4) -0.002(3) 0.003(3)
C5'C 0.047(5) 0.042(5) 0.031(4) 0.005(4) 0.001(4) -0.001(4)
C5C 0.044(5) 0.040(4) 0.031(4) 0.001(4) 0.002(4) -0.002(4)
C6C 0.047(5) 0.041(4) 0.033(5) 0.002(4) -0.001(4) 0.002(4)
C7C 0.040(4) 0.042(4) 0.032(4) 0.003(4) 0.006(4) 0.009(4)
C31C 0.054(5) 0.041(5) 0.035(5) 0.005(4) 0.006(4) 0.007(4)
C51C 0.050(5) 0.053(5) 0.035(5) 0.005(4) 0.005(4) 0.006(4)
Zn2 0.0312(8) 0.0381(8) 0.0256(8) 0.000 0.000 0.0025(6)
O1D 0.041(3) 0.057(4) 0.047(4) 0.021(3) -0.012(3) -0.008(3)
O2D 0.045(3) 0.058(4) 0.045(4) 0.020(3) -0.013(3) -0.009(3)
N1D 0.032(3) 0.046(4) 0.037(4) 0.007(3) -0.001(3) -0.005(3)
N2D 0.029(3) 0.039(4) 0.030(4) 0.001(3) -0.001(3) 0.003(3)
C1D 0.038(4) 0.033(4) 0.028(4) 0.001(3) 0.000(3) -0.001(3)
C2D 0.036(4) 0.051(5) 0.047(5) 0.009(4) -0.008(4) -0.001(4)
C3'D 0.037(4) 0.038(4) 0.031(4) 0.001(4) -0.002(4) 0.000(3)
C3D 0.046(5) 0.048(5) 0.041(5) 0.010(4) -0.003(4) -0.006(4)
C4'D 0.036(4) 0.043(5) 0.033(5) -0.003(4) 0.004(3) -0.001(4)
C4D 0.038(4) 0.035(4) 0.031(4) 0.002(3) 0.007(3) 0.003(3)
C5'D 0.038(4) 0.045(5) 0.035(5) 0.012(4) 0.001(4) 0.000(4)
C5D 0.038(4) 0.044(5) 0.029(4) -0.002(4) -0.003(4) 0.005(4)
C6D 0.038(4) 0.039(4) 0.035(5) 0.001(4) 0.007(4) -0.002(3)
C7D 0.044(5) 0.037(4) 0.029(4) 0.000(4) 0.001(4) -0.001(4)
C31D 0.045(5) 0.062(6) 0.045(6) 0.026(5) 0.004(4) 0.009(5)
C51D 0.041(5) 0.076(7) 0.055(6) 0.033(6) 0.012(5) 0.008(5)
Zn3 0.0332(5) 0.0369(6) 0.0243(6) 0.0018(5) 0.0012(4) -0.0005(4)
O1A 0.038(3) 0.039(3) 0.031(3) 0.014(3) -0.004(3) -0.001(2)
O1B 0.051(4) 0.057(4) 0.042(4) -0.017(3) -0.010(3) 0.011(3)
O2A 0.042(4) 0.059(4) 0.039(4) 0.017(3) -0.008(3) -0.005(3)
O2B 0.042(3) 0.043(3) 0.032(3) -0.002(3) -0.004(3) -0.002(3)
N1A 0.045(4) 0.056(5) 0.040(4) 0.021(4) 0.011(3) 0.008(4)
N1B 0.040(4) 0.045(4) 0.033(4) -0.007(3) -0.002(3) 0.004(3)
N2A 0.034(3) 0.047(4) 0.032(4) 0.011(3) -0.001(3) 0.000(3)
N2B 0.039(4) 0.041(4) 0.031(4) -0.003(3) -0.004(3) -0.002(3)
C1A 0.040(4) 0.042(4) 0.026(4) 0.000(4) 0.001(3) -0.001(4)
C1B 0.037(4) 0.039(4) 0.027(4) 0.000(3) -0.003(3) 0.002(3)
C2A 0.037(4) 0.044(5) 0.035(5) 0.001(4) -0.001(4) 0.000(4)
C2B 0.035(4) 0.045(5) 0.030(4) 0.007(4) 0.000(3) -0.002(4)
C3'A 0.036(4) 0.049(5) 0.027(4) 0.009(4) -0.003(3) -0.004(4)
C3'B 0.042(5) 0.043(5) 0.040(5) -0.006(4) -0.004(4) 0.006(4)
C3A 0.039(4) 0.048(5) 0.039(5) 0.009(4) 0.007(4) -0.007(4)
C3B 0.034(4) 0.045(5) 0.029(4) 0.000(4) 0.001(3) 0.001(3)
C4'A 0.043(5) 0.047(5) 0.041(5) 0.012(4) 0.003(4) 0.000(4)
C4'B 0.044(5) 0.040(5) 0.032(5) 0.002(4) -0.002(4) 0.006(4)
C4A 0.042(4) 0.039(4) 0.033(4) 0.013(4) 0.002(4) 0.005(4)
C4B 0.040(4) 0.040(4) 0.035(5) -0.007(4) -0.005(4) 0.004(3)
C5'A 0.048(5) 0.050(5) 0.040(5) 0.014(4) 0.006(4) 0.003(4)
C5'B 0.046(5) 0.042(4) 0.034(5) -0.007(4) 0.000(4) -0.002(4)
C5A 0.038(4) 0.058(6) 0.038(5) 0.006(4) -0.007(4) -0.007(4)
C5B 0.043(5) 0.055(6) 0.043(5) -0.013(5) -0.012(4) 0.008(4)
C6A 0.043(5) 0.046(5) 0.035(5) 0.013(4) 0.000(4) -0.003(4)
C6B 0.046(5) 0.047(5) 0.040(5) -0.011(4) -0.003(4) 0.013(4)
C7A 0.034(4) 0.043(5) 0.031(4) 0.001(4) 0.007(3) 0.001(4)
C7B 0.048(5) 0.040(5) 0.030(4) 0.002(4) -0.001(4) -0.002(4)
C31A 0.047(5) 0.052(5) 0.030(5) 0.009(4) 0.002(4) 0.000(4)
C31B 0.047(5) 0.078(8) 0.053(7) -0.041(6) 0.003(5) 0.001(5)
C51A 0.055(6) 0.071(7) 0.056(7) 0.013(6) 0.014(5) 0.014(5)
C51B 0.050(5) 0.066(7) 0.050(6) -0.017(5) 0.008(5) -0.003(5)
O18 0.065(11) 0.079(12) 0.068(12) 0.014(10) 0.018(9) -0.001(9)
O17 0.17(3) 0.16(3) 0.13(3) 0.02(2) -0.05(2) -0.04(2)
C16 0.083(17) 0.040(10) 0.067(16) -0.018(10) -0.017(14) -0.008(10)
O15 0.13(2) 0.074(14) 0.22(3) 0.055(17) -0.14(2) -0.046(13)
C14 0.031(8) 0.048(10) 0.034(9) 0.016(8) -0.012(7) -0.010(7)
O11 0.101(18) 0.098(19) 0.21(3) 0.01(2) 0.06(2) 0.027(15)
C10 0.056(14) 0.11(2) 0.074(18) 0.013(16) -0.008(13) 0.032(15)
O13 0.20(3) 0.078(15) 0.074(15) -0.005(12) -0.006(17) 0.021(17)
C12 0.13(3) 0.076(17) 0.042(13) -0.004(12) -0.042(15) 0.025(17)

loop_
_atom_type_symbol
_atom_type_description
_atom_type_scat_dispersion_real
_atom_type_scat_dispersion_imag
_atom_type_scat_source
C C 0.0181 0.0091 'International Tables Vol C Tables 4.2.6.8 and 6.1.1.4'
H H 0.0000 0.0000 'International Tables Vol C Tables 4.2.6.8 and 6.1.1.4'
N N 0.0311 0.0180 'International Tables Vol C Tables 4.2.6.8 and 6.1.1.4'
O O 0.0492 0.0322 'International Tables Vol C Tables 4.2.6.8 and 6.1.1.4'
Zn Zn -1.5491 0.6778 'International Tables Vol C Tables 4.2.6.8 and 6.1.1.4'

loop_
_geom_angle_atom_site_label_1
_geom_angle_atom_site_label_2
_geom_angle_atom_site_label_3
_geom_angle
_geom_angle_site_symmetry_1
_geom_angle_site_symmetry_3
O2C Zn1 O2C 102.6(4) 8_554 11_654
O2C Zn1 N2C 110.8(3) 8_554 2_765
O2C Zn1 N2C 117.3(3) 11_654 2_765
O2C Zn1 N2C 117.3(3) 8_554 .
O2C Zn1 N2C 110.8(3) 11_654 .
N2C Zn1 N2C 98.9(4) 2_765 .
C7C O2C Zn1 128.2(6) . 15_645
N2C N1C H1C 124.1 . .
C5'C N1C H1C 124.1 . .
C5'C N1C N2C 111.9(7) . .
N1C N2C Zn1 115.5(6) . .
C3'C N2C Zn1 135.9(6) . .
C3'C N2C N1C 105.4(7) . .
C2C C1C C6C 118.9(8) . .
C2C C1C C7C 121.3(8) . .
C6C C1C C7C 119.8(8) . .
C1C C2C H2C 120.2 . .
C1C C2C C3C 119.5(8) . .
C3C C2C H2C 120.2 . .
N2C C3'C C4'C 110.9(8) . .
N2C C3'C C31C 121.4(8) . .
C4'C C3'C C31C 127.8(8) . .
C2C C3C H3C 119.4 . .
C4C C3C C2C 121.1(9) . .
C4C C3C H3C 119.4 . .
C3'C C4'C C4C 128.6(8) . .
C3'C C4'C C5'C 105.2(8) . .
C5'C C4'C C4C 126.2(8) . .
C3C C4C C4'C 120.5(8) . .
C3C C4C C5C 118.5(9) . .
C5C C4C C4'C 120.9(8) . .
N1C C5'C C4'C 106.6(8) . .
N1C C5'C C51C 122.4(8) . .
C4'C C5'C C51C 131.0(8) . .
C4C C5C H5C 119.9 . .
C6C C5C C4C 120.2(9) . .
C6C C5C H5C 119.9 . .
C1C C6C H6C 119.2 . .
C5C C6C C1C 121.7(9) . .
C5C C6C H6C 119.2 . .
O1C C7C O2C 125.1(8) . .
O1C C7C C1C 119.0(8) . .
O2C C7C C1C 115.9(8) . .
C3'C C31C H31G 109.5 . .
C3'C C31C H31H 109.5 . .
C3'C C31C H31I 109.5 . .
H31G C31C H31H 109.5 . .
H31G C31C H31I 109.5 . .
H31H C31C H31I 109.5 . .
C5'C C51C H51G 109.5 . .
C5'C C51C H51H 109.5 . .
C5'C C51C H51I 109.5 . .
H51G C51C H51H 109.5 . .
H51G C51C H51I 109.5 . .
H51H C51C H51I 109.5 . .
O1D Zn2 O1D 107.0(5) 4_565 15_545
O1D Zn2 N2D 111.4(3) 15_545 .
O1D Zn2 N2D 106.9(3) 4_565 .
O1D Zn2 N2D 111.4(3) 4_565 2_665
O1D Zn2 N2D 106.9(3) 15_545 2_665
N2D Zn2 N2D 113.1(4) . 2_665
C7D O1D Zn2 131.2(6) . 11_554
N2D N1D H1D 123.7 . .
C5'D N1D H1D 123.7 . .
C5'D N1D N2D 112.6(7) . .
N1D N2D Zn2 120.3(6) . .
C3'D N2D Zn2 134.0(6) . .
C3'D N2D N1D 105.5(7) . .
C2D C1D C6D 118.7(8) . .
C2D C1D C7D 121.6(8) . .
C6D C1D C7D 119.7(8) . .
C1D C2D H2D 119.6 . .
C1D C2D C3D 120.9(9) . .
C3D C2D H2D 119.6 . .
N2D C3'D C4'D 110.9(8) . .
N2D C3'D C31D 120.8(8) . .
C4'D C3'D C31D 128.2(8) . .
C2D C3D H3D 119.8 . .
C2D C3D C4D 120.4(9) . .
C4D C3D H3D 119.8 . .
C3'D C4'D C4D 128.9(8) . .
C3'D C4'D C5'D 105.0(8) . .
C5'D C4'D C4D 126.2(8) . .
C3D C4D C4'D 120.7(8) . .
C5D C4D C3D 117.9(8) . .
C5D C4D C4'D 121.4(8) . .
N1D C5'D C4'D 106.0(8) . .
N1D C5'D C51D 122.9(8) . .
C4'D C5'D C51D 131.0(9) . .
C4D C5D H5D 119.1 . .
C6D C5D C4D 121.8(8) . .
C6D C5D H5D 119.1 . .
C1D C6D H6D 119.9 . .
C5D C6D C1D 120.2(8) . .
C5D C6D H6D 119.9 . .
O1D C7D C1D 115.5(8) . .
O2D C7D O1D 125.3(8) . .
O2D C7D C1D 119.2(8) . .
C3'D C31D H31J 109.5 . .
C3'D C31D H31K 109.5 . .
C3'D C31D H31L 109.5 . .
H31J C31D H31K 109.5 . .
H31J C31D H31L 109.5 . .
H31K C31D H31L 109.5 . .
C5'D C51D H51J 109.5 . .
C5'D C51D H51K 109.5 . .
C5'D C51D H51L 109.5 . .
H51J C51D H51K 109.5 . .
H51J C51D H51L 109.5 . .
H51K C51D H51L 109.5 . .
O1A Zn3 N2A 109.6(3) 11_654 .
O1A Zn3 N2B 106.5(3) 11_654 .
O2B Zn3 O1A 105.6(3) 3_655 11_654
O2B Zn3 N2A 111.9(3) 3_655 .
O2B Zn3 N2B 113.8(3) 3_655 .
N2B Zn3 N2A 109.3(3) . .
C7A O1A Zn3 133.6(6) . 15_645
C7B O2B Zn3 127.1(6) . 7_644
N2A N1A H1A 124.1 . .
C5'A N1A H1A 124.1 . .
C5'A N1A N2A 111.8(8) . .
N2B N1B H1B 124.2 . .
C5'B N1B H1B 124.2 . .
C5'B N1B N2B 111.6(7) . .
N1A N2A Zn3 118.6(6) . .
C3'A N2A Zn3 134.7(6) . .
C3'A N2A N1A 105.9(7) . .
N1B N2B Zn3 120.1(6) . .
C3'B N2B Zn3 133.7(7) . .
C3'B N2B N1B 106.0(7) . .
C2A C1A C7A 120.5(8) . .
C6A C1A C2A 118.2(8) . .
C6A C1A C7A 121.3(8) . .
C2B C1B C6B 118.0(8) . .
C2B C1B C7B 122.7(8) . .
C6B C1B C7B 119.3(8) . .
C1A C2A H2A 119.6 . .
C3A C2A C1A 120.9(8) . .
C3A C2A H2A 119.6 . .
C1B C2B H2B 118.7 . .
C3B C2B C1B 122.6(8) . .
C3B C2B H2B 118.7 . .
N2A C3'A C4'A 109.4(8) . .
N2A C3'A C31A 121.5(8) . .
C4'A C3'A C31A 129.1(9) . .
N2B C3'B C4'B 111.0(8) . .
N2B C3'B C31B 120.6(9) . .
C4'B C3'B C31B 128.2(9) . .
C2A C3A H3A 119.6 . .
C2A C3A C4A 120.9(8) . .
C4A C3A H3A 119.6 . .
C2B C3B H3B 119.9 . .
C2B C3B C4B 120.3(8) . .
C4B C3B H3B 119.9 . .
C3'A C4'A C4A 128.6(9) . .
C3'A C4'A C5'A 106.7(9) . .
C5'A C4'A C4A 124.6(9) . .
C4B C4'B C3'B 127.5(9) . .
C5'B C4'B C3'B 103.6(8) . .
C5'B C4'B C4B 128.7(9) . .
C3A C4A C4'A 121.1(8) . .
C5A C4A C3A 118.3(8) . .
C5A C4A C4'A 120.6(8) . .
C3B C4B C4'B 120.6(8) . .
C5B C4B C3B 117.3(8) . .
C5B C4B C4'B 122.1(8) . .
N1A C5'A C4'A 106.2(9) . .
N1A C5'A C51A 121.2(9) . .
C4'A C5'A C51A 132.5(9) . .
N1B C5'B C4'B 107.9(8) . .
N1B C5'B C51B 121.2(8) . .
C4'B C5'B C51B 130.9(9) . .
C4A C5A H5A 119.7 . .
C6A C5A C4A 120.7(9) . .
C6A C5A H5A 119.7 . .
C4B C5B H5B 118.7 . .
C4B C5B C6B 122.5(9) . .
C6B C5B H5B 118.8 . .
C1A C6A H6A 119.5 . .
C5A C6A C1A 121.1(9) . .
C5A C6A H6A 119.5 . .
C1B C6B H6B 120.3 . .
C5B C6B C1B 119.3(9) . .
C5B C6B H6B 120.3 . .
O1A C7A C1A 115.6(8) . .
O2A C7A O1A 125.3(8) . .
O2A C7A C1A 119.0(8) . .
O1B C7B O2B 124.6(9) . .
O1B C7B C1B 118.7(8) . .
O2B C7B C1B 116.6(8) . .
C3'A C31A H31A 109.5 . .
C3'A C31A H31B 109.5 . .
C3'A C31A H31C 109.5 . .
H31A C31A H31B 109.5 . .
H31A C31A H31C 109.5 . .
H31B C31A H31C 109.5 . .
C3'B C31B H31D 109.5 . .
C3'B C31B H31E 109.5 . .
C3'B C31B H31F 109.5 . .
H31D C31B H31E 109.5 . .
H31D C31B H31F 109.5 . .
H31E C31B H31F 109.5 . .
C5'A C51A H51A 109.5 . .
C5'A C51A H51B 109.5 . .
C5'A C51A H51C 109.5 . .
H51A C51A H51B 109.5 . .
H51A C51A H51C 109.5 . .
H51B C51A H51C 109.5 . .
C5'B C51B H51D 109.5 . .
C5'B C51B H51E 109.5 . .
C5'B C51B H51F 109.5 . .
H51D C51B H51E 109.5 . .
H51D C51B H51F 109.5 . .
H51E C51B H51F 109.5 . .
H18A O18 H18B 109.5 . .
C16 O17 H17 110.4 . .
O17 C16 H16A 109.1 . .
O17 C16 H16B 110.0 . .
O17 C16 H16C 109.3 . .
H16A C16 H16B 109.5 . .
H16A C16 H16C 109.5 . .
H16B C16 H16C 109.5 . .
C14 O15 H15 109.5 . .
O15 C14 H14A 110.4 . .
O15 C14 H14B 109.6 . .
O15 C14 H14C 108.4 . .
H14A C14 H14B 109.5 . .
H14A C14 H14C 109.5 . .
H14B C14 H14C 109.5 . .
C10 O11 H11 109.5 . .
O11 C10 H10A 110.1 . .
O11 C10 H10B 109.5 . .
O11 C10 H10C 108.8 . .
H10A C10 H10B 109.4 . .
H10A C10 H10C 109.5 . .
H10B C10 H10C 109.5 . .
C12 O13 H13 109.5 . .
O13 C12 H12A 109.1 . .
O13 C12 H12B 108.6 . .
O13 C12 H12C 110.8 . .
H12A C12 H12B 109.5 . .
H12A C12 H12C 109.5 . .
H12B C12 H12C 109.4 . .

loop_
_geom_bond_atom_site_label_1
_geom_bond_atom_site_label_2
_geom_bond_distance
_geom_bond_site_symmetry_2
Zn1 O2C 1.938(6) 8_554
Zn1 O2C 1.938(6) 11_654
Zn1 N2C 2.044(8) 2_765
Zn1 N2C 2.044(8) .
O1C C7C 1.226(12) .
O2C Zn1 1.938(6) 15_645
O2C C7C 1.275(12) .
N1C H1C 0.8600 .
N1C N2C 1.368(11) .
N1C C5'C 1.321(12) .
N2C C3'C 1.336(12) .
C1C C2C 1.384(13) .
C1C C6C 1.394(13) .
C1C C7C 1.516(12) .
C2C H2C 0.9300 .
C2C C3C 1.404(14) .
C3'C C4'C 1.379(12) .
C3'C C31C 1.496(12) .
C3C H3C 0.9300 .
C3C C4C 1.392(13) .
C4'C C4C 1.493(12) .
C4'C C5'C 1.412(13) .
C4C C5C 1.394(13) .
C5'C C51C 1.493(14) .
C5C H5C 0.9300 .
C5C C6C 1.373(13) .
C6C H6C 0.9300 .
C31C H31G 0.9600 .
C31C H31H 0.9600 .
C31C H31I 0.9600 .
C51C H51G 0.9600 .
C51C H51H 0.9600 .
C51C H51I 0.9600 .
Zn2 O1D 1.955(7) 4_565
Zn2 O1D 1.955(7) 15_545
Zn2 N2D 1.976(7) .
Zn2 N2D 1.976(7) 2_665
O1D Zn2 1.955(7) 11_554
O1D C7D 1.276(11) .
O2D C7D 1.236(11) .
N1D H1D 0.8600 .
N1D N2D 1.358(10) .
N1D C5'D 1.335(12) .
N2D C3'D 1.332(11) .
C1D C2D 1.381(13) .
C1D C6D 1.389(13) .
C1D C7D 1.496(12) .
C2D H2D 0.9300 .
C2D C3D 1.385(14) .
C3'D C4'D 1.396(13) .
C3'D C31D 1.500(13) .
C3D H3D 0.9300 .
C3D C4D 1.396(13) .
C4'D C4D 1.466(13) .
C4'D C5'D 1.410(13) .
C4D C5D 1.382(13) .
C5'D C51D 1.485(13) .
C5D H5D 0.9300 .
C5D C6D 1.372(13) .
C6D H6D 0.9300 .
C31D H31J 0.9600 .
C31D H31K 0.9600 .
C31D H31L 0.9600 .
C51D H51J 0.9600 .
C51D H51K 0.9600 .
C51D H51L 0.9600 .
Zn3 O1A 1.947(6) 11_654
Zn3 O2B 1.939(6) 3_655
Zn3 N2A 1.997(7) .
Zn3 N2B 1.988(7) .
O1A Zn3 1.947(6) 15_645
O1A C7A 1.284(11) .
O1B C7B 1.264(12) .
O2A C7A 1.258(11) .
O2B Zn3 1.939(6) 7_644
O2B C7B 1.276(12) .
N1A H1A 0.8600 .
N1A N2A 1.351(11) .
N1A C5'A 1.334(13) .
N1B H1B 0.8600 .
N1B N2B 1.373(11) .
N1B C5'B 1.344(12) .
N2A C3'A 1.343(11) .
N2B C3'B 1.325(12) .
C1A C2A 1.403(13) .
C1A C6A 1.386(13) .
C1A C7A 1.484(13) .
C1B C2B 1.378(13) .
C1B C6B 1.424(13) .
C1B C7B 1.488(13) .
C2A H2A 0.9300 .
C2A C3A 1.375(13) .
C2B H2B 0.9300 .
C2B C3B 1.375(13) .
C3'A C4'A 1.380(14) .
C3'A C31A 1.496(13) .
C3'B C4'B 1.439(14) .
C3'B C31B 1.473(14) .
C3A H3A 0.9300 .
C3A C4A 1.395(13) .
C3B H3B 0.9300 .
C3B C4B 1.420(12) .
C4'A C4A 1.499(12) .
C4'A C5'A 1.384(14) .
C4'B C4B 1.437(13) .
C4'B C5'B 1.401(13) .
C4A C5A 1.394(13) .
C4B C5B 1.389(13) .
C5'A C51A 1.513(15) .
C5'B C51B 1.482(14) .
C5A H5A 0.9300 .
C5A C6A 1.386(13) .
C5B H5B 0.9300 .
C5B C6B 1.390(14) .
C6A H6A 0.9300 .
C6B H6B 0.9300 .
C31A H31A 0.9600 .
C31A H31B 0.9600 .
C31A H31C 0.9600 .
C31B H31D 0.9600 .
C31B H31E 0.9600 .
C31B H31F 0.9600 .
C51A H51A 0.9600 .
C51A H51B 0.9600 .
C51A H51C 0.9600 .
C51B H51D 0.9600 .
C51B H51E 0.9600 .
C51B H51F 0.9600 .
O18 H18A 0.8500 .
O18 H18B 0.8500 .
O17 H17 0.8198 .
O17 C16 1.64(4) .
C16 H16A 0.9600 .
C16 H16B 0.9596 .
C16 H16C 0.9593 .
O15 H15 0.8200 .
O15 C14 1.41(3) .
C14 H14A 0.9600 .
C14 H14B 0.9602 .
C14 H14C 0.9597 .
O11 H11 0.8200 .
O11 C10 1.28(4) .
C10 H10A 0.9598 .
C10 H10B 0.9601 .
C10 H10C 0.9597 .
O13 H13 0.8200 .
O13 C12 1.35(3) .
C12 H12A 0.9600 .
C12 H12B 0.9602 .
C12 H12C 0.9602 .

loop_
_geom_torsion_atom_site_label_1
_geom_torsion_atom_site_label_2
_geom_torsion_atom_site_label_3
_geom_torsion_atom_site_label_4
_geom_torsion
_geom_torsion_site_symmetry_1
Zn1 O2C C7C O1C 4.1(14) 15_645
Zn1 O2C C7C C1C -174.7(5) 15_645
Zn1 N2C C3'C C4'C 159.8(7) .
Zn1 N2C C3'C C31C -19.7(14) .
N1C N2C C3'C C4'C 1.9(10) .
N1C N2C C3'C C31C -177.5(8) .
N2C N1C C5'C C4'C 1.8(10) .
N2C N1C C5'C C51C -178.2(8) .
N2C C3'C C4'C C4C -179.4(8) .
N2C C3'C C4'C C5'C -0.9(10) .
C1C C2C C3C C4C -2.1(15) .
C2C C1C C6C C5C 2.7(14) .
C2C C1C C7C O1C 164.6(9) .
C2C C1C C7C O2C -16.4(12) .
C2C C3C C4C C4'C -177.8(9) .
C2C C3C C4C C5C 1.9(14) .
C3'C C4'C C4C C3C -69.1(13) .
C3'C C4'C C4C C5C 111.2(11) .
C3'C C4'C C5'C N1C -0.6(10) .
C3'C C4'C C5'C C51C 179.5(10) .
C3C C4C C5C C6C 0.5(13) .
C4'C C4C C5C C6C -179.8(8) .
C4C C4'C C5'C N1C 178.0(8) .
C4C C4'C C5'C C51C -2.0(16) .
C4C C5C C6C C1C -2.8(14) .
C5'C N1C N2C Zn1 -165.5(6) .
C5'C N1C N2C C3'C -2.4(10) .
C5'C C4'C C4C C3C 112.7(11) .
C5'C C4'C C4C C5C -67.0(12) .
C6C C1C C2C C3C -0.2(14) .
C6C C1C C7C O1C -16.9(12) .
C6C C1C C7C O2C 162.1(8) .
C7C C1C C2C C3C 178.3(8) .
C7C C1C C6C C5C -175.9(8) .
C31C C3'C C4'C C4C 0.0(15) .
C31C C3'C C4'C C5'C 178.5(9) .
Zn2 O1D C7D O2D -12.1(15) 11_554
Zn2 O1D C7D C1D 169.0(6) 11_554
Zn2 N2D C3'D C4'D -176.0(7) .
Zn2 N2D C3'D C31D 5.9(14) .
N1D N2D C3'D C4'D -1.8(10) .
N1D N2D C3'D C31D -179.9(9) .
N2D N1D C5'D C4'D 0.8(11) .
N2D N1D C5'D C51D -177.3(10) .
N2D C3'D C4'D C4D -177.5(9) .
N2D C3'D C4'D C5'D 2.2(10) .
C1D C2D C3D C4D -0.6(16) .
C2D C1D C6D C5D -3.9(13) .
C2D C1D C7D O1D 13.5(13) .
C2D C1D C7D O2D -165.5(9) .
C2D C3D C4D C4'D 179.0(9) .
C2D C3D C4D C5D -1.6(14) .
C3'D C4'D C4D C3D 133.0(11) .
C3'D C4'D C4D C5D -46.3(14) .
C3'D C4'D C5'D N1D -1.8(10) .
C3'D C4'D C5'D C51D 176.2(12) .
C3D C4D C5D C6D 1.0(13) .
C4'D C4D C5D C6D -179.6(8) .
C4D C4'D C5'D N1D 178.0(9) .
C4D C4'D C5'D C51D -4.1(18) .
C4D C5D C6D C1D 1.8(13) .
C5'D N1D N2D Zn2 175.8(6) .
C5'D N1D N2D C3'D 0.6(10) .
C5'D C4'D C4D C3D -46.7(14) .
C5'D C4'D C4D C5D 134.0(10) .
C6D C1D C2D C3D 3.3(14) .
C6D C1D C7D O1D -166.8(8) .
C6D C1D C7D O2D 14.2(13) .
C7D C1D C2D C3D -176.9(9) .
C7D C1D C6D C5D 176.3(8) .
C31D C3'D C4'D C4D 0.4(17) .
C31D C3'D C4'D C5'D -179.8(10) .
Zn3 O1A C7A O2A 10.7(14) 15_645
Zn3 O1A C7A C1A -167.3(6) 15_645
Zn3 O2B C7B O1B 5.4(14) 7_644
Zn3 O2B C7B C1B -173.2(6) 7_644
Zn3 N2A C3'A C4'A 170.3(7) .
Zn3 N2A C3'A C31A -9.6(14) .
Zn3 N2B C3'B C4'B 175.4(7) .
Zn3 N2B C3'B C31B -9.3(15) .
N1A N2A C3'A C4'A 0.8(11) .
N1A N2A C3'A C31A -179.1(9) .
N1B N2B C3'B C4'B 0.7(11) .
N1B N2B C3'B C31B 176.1(10) .
N2A N1A C5'A C4'A 1.3(12) .
N2A N1A C5'A C51A 177.8(10) .
N2A C3'A C4'A C4A 176.1(10) .
N2A C3'A C4'A C5'A -0.1(12) .
N2B N1B C5'B C4'B 0.0(11) .
N2B N1B C5'B C51B 179.5(9) .
N2B C3'B C4'B C4B -176.6(9) .
N2B C3'B C4'B C5'B -0.7(11) .
C1A C2A C3A C4A -2.4(14) .
C1B C2B C3B C4B -0.7(14) .
C2A C1A C6A C5A 0.0(14) .
C2A C1A C7A O1A 13.4(13) .
C2A C1A C7A O2A -164.7(9) .
C2A C3A C4A C4'A -178.4(9) .
C2A C3A C4A C5A 1.7(14) .
C2B C1B C6B C5B -0.1(15) .
C2B C1B C7B O1B 174.7(9) .
C2B C1B C7B O2B -6.6(13) .
C2B C3B C4B C4'B -176.4(9) .
C2B C3B C4B C5B 1.7(14) .
C3'A C4'A C4A C3A -125.0(11) .
C3'A C4'A C4A C5A 54.9(16) .
C3'A C4'A C5'A N1A -0.7(12) .
C3'A C4'A C5'A C51A -176.7(12) .
C3'B C4'B C4B C3B -137.9(10) .
C3'B C4'B C4B C5B 44.1(16) .
C3'B C4'B C5'B N1B 0.4(10) .
C3'B C4'B C5'B C51B -179.0(11) .
C3A C4A C5A C6A -0.3(15) .
C3B C4B C5B C6B -2.0(17) .
C4'A C4A C5A C6A 179.8(9) .
C4'B C4B C5B C6B 176.1(10) .
C4A C4'A C5'A N1A -177.0(10) .
C4A C4'A C5'A C51A 7(2) .
C4A C5A C6A C1A -0.6(16) .
C4B C4'B C5'B N1B 176.2(9) .
C4B C4'B C5'B C51B -3.1(18) .
C4B C5B C6B C1B 1.2(17) .
C5'A N1A N2A Zn3 -172.8(7) .
C5'A N1A N2A C3'A -1.3(11) .
C5'A C4'A C4A C3A 50.5(15) .
C5'A C4'A C4A C5A -129.6(12) .
C5'B N1B N2B Zn3 -176.0(6) .
C5'B N1B N2B C3'B -0.5(10) .
C5'B C4'B C4B C3B 47.2(15) .
C5'B C4'B C4B C5B -130.9(12) .
C6A C1A C2A C3A 1.5(14) .
C6A C1A C7A O1A -168.8(9) .
C6A C1A C7A O2A 13.1(13) .
C6B C1B C2B C3B -0.1(14) .
C6B C1B C7B O1B -8.1(13) .
C6B C1B C7B O2B 170.5(9) .
C7A C1A C2A C3A 179.4(9) .
C7A C1A C6A C5A -177.9(9) .
C7B C1B C2B C3B 177.0(8) .
C7B C1B C6B C5B -177.4(9) .
C31A C3'A C4'A C4A -4.0(18) .
C31A C3'A C4'A C5'A 179.8(10) .
C31B C3'B C4'B C4B 8.5(17) .
C31B C3'B C4'B C5'B -175.6(11) .
